data_4329770
loop_
_publ_author_name
'Hani El Moll'
'Wei Zhu'
'Eric Oldfield'
'L. Marleny Rodriguez-Albelo'
'Pierre Mialane'
'J\'er\^ome Marrot'
'Neus Vila'
'Israel Martyr Mbomekall\'e'
'Eric Rivi\`ere'
'Carole Duboc'
'Anne Dolbecq'

_publ_contact_author
;
      Dr A. Dolbecq
      Institut Lavoisier, ILV, UMR CNRS 8180
      Universit\'e de Versailles Saint-Quentin-en-Yvelines
      45 Avenue des Etats Unis
      78035 Versailles cedex
      France
;
_publ_contact_author_email dolbecq@chimie.uvsq.fr
_publ_contact_author_fax '(33) 1 39 25 43 81'
_publ_contact_author_phone '(33) 1 39 25 43 83'
_publ_section_title
;
 Polyoxometalates Functionalized by Bisphosphonate Ligands: Synthesis,
 Structural, Magnetic, and Spectroscopic Characterizations and Activity on
 Tumor Cell Lines
;
_journal_name_full 'Inorganic Chemistry'
_journal_page_first 7921
_journal_page_last 7931
_journal_paper_doi 10.1021/ic3010079
_journal_volume 51
_journal_year 2012
_chemical_formula_sum 'C16 H80 N4 Na6 O60 P8 Rb2 V6'
_chemical_formula_weight 2151.12
_chemical_name_systematic
; 
 ? 
;
_space_group_IT_number 19
_symmetry_cell_setting orthorhombic
_symmetry_space_group_name_Hall 'P 2ac 2ab'
_symmetry_space_group_name_H-M 'P 21 21 21'
_atom_sites_solution_hydrogens geom
_atom_sites_solution_primary direct
_atom_sites_solution_secondary difmap
_audit_creation_method SHELXL-97
_cell_angle_alpha 90.00
_cell_angle_beta 90.00
_cell_angle_gamma 90.00
_cell_formula_units_Z 4
_cell_length_a 15.6504(7)
_cell_length_b 20.8102(10)
_cell_length_c 23.9756(13)
_cell_measurement_reflns_used 9291
_cell_measurement_temperature 200(2)
_cell_measurement_theta_max 28.69
_cell_measurement_theta_min 2.35
_cell_volume 7808.6(7)
_computing_cell_refinement 'Bruker SAINT'
_computing_data_collection 'Bruker APEX2'
_computing_data_reduction 'Bruker SAINT'
_computing_molecular_graphics 'Bruker SHELXTL'
_computing_publication_material 'Bruker SHELXTL'
_computing_structure_refinement 'SHELXL-97 (Sheldrick, 1997)'
_computing_structure_solution 'SHELXS-97 (Sheldrick, 1990)'
_diffrn_ambient_temperature 200(2)
_diffrn_detector_area_resol_mean 512x512
_diffrn_measured_fraction_theta_full 0.997
_diffrn_measured_fraction_theta_max 0.997
_diffrn_measurement_device_type 'Bruker APEX-II CCD'
_diffrn_measurement_method '\f and \w scans'
_diffrn_radiation_monochromator graphite
_diffrn_radiation_source 'fine-focus sealed tube'
_diffrn_radiation_type MoK\a
_diffrn_radiation_wavelength 0.71073
_diffrn_reflns_av_R_equivalents 0.0514
_diffrn_reflns_av_sigmaI/netI 0.0682
_diffrn_reflns_limit_h_max 15
_diffrn_reflns_limit_h_min -22
_diffrn_reflns_limit_k_max 29
_diffrn_reflns_limit_k_min -23
_diffrn_reflns_limit_l_max 33
_diffrn_reflns_limit_l_min -33
_diffrn_reflns_number 102757
_diffrn_reflns_theta_full 30.04
_diffrn_reflns_theta_max 30.04
_diffrn_reflns_theta_min 1.30
_diffrn_standards_number 0
_exptl_absorpt_coefficient_mu 2.235
_exptl_absorpt_correction_T_max 0.9159
_exptl_absorpt_correction_T_min 0.6634
_exptl_absorpt_correction_type multi-scan
_exptl_absorpt_process_details 'SADABS (Sheldrick, V2.10)'
_exptl_crystal_colour green
_exptl_crystal_density_diffrn 1.830
_exptl_crystal_description parallelepiped
_exptl_crystal_F_000 4328
_exptl_crystal_size_max 0.20
_exptl_crystal_size_mid 0.16
_exptl_crystal_size_min 0.04
_refine_diff_density_max 2.119
_refine_diff_density_min -1.435
_refine_diff_density_rms 0.196
_refine_ls_abs_structure_details 'Flack H D (1983), Acta Cryst. A39, 876-881'
_refine_ls_abs_structure_Flack 0.488(17)
_refine_ls_extinction_method none
_refine_ls_goodness_of_fit_ref 1.071
_refine_ls_hydrogen_treatment constr
_refine_ls_matrix_type full
_refine_ls_number_parameters 902
_refine_ls_number_reflns 22745
_refine_ls_number_restraints 0
_refine_ls_restrained_S_all 1.071
_refine_ls_R_factor_all 0.1253
_refine_ls_R_factor_gt 0.0902
_refine_ls_shift/su_max 0.001
_refine_ls_shift/su_mean 0.000
_refine_ls_structure_factor_coef Fsqd
_refine_ls_weighting_details 'calc w=1/[\s^2^(Fo^2^)+(0.1916P)^2^+0.0000P] where P=(Fo^2^+2Fc^2^)/3'
_refine_ls_weighting_scheme calc
_refine_ls_wR_factor_gt 0.2598
_refine_ls_wR_factor_ref 0.2814
_reflns_number_gt 15563
_reflns_number_total 22745
_reflns_threshold_expression >2sigma(I)
_cod_data_source_file ic3010079_si_003_5.cif
_cod_data_source_block V6(Ale)4
_cod_database_code 4329770

loop_
_symmetry_equiv_pos_as_xyz
'x, y, z'
'-x+1/2, -y, z+1/2'
'-x, y+1/2, -z+1/2'
'x+1/2, -y+1/2, -z'

loop_
_atom_site_label
_atom_site_type_symbol
_atom_site_fract_x
_atom_site_fract_y
_atom_site_fract_z
_atom_site_U_iso_or_equiv
_atom_site_adp_type
_atom_site_occupancy
_atom_site_symmetry_multiplicity
_atom_site_calc_flag
_atom_site_refinement_flags
V1A V 0.2943(3) 0.93318(15) 0.3317(4) 0.0168(14) Uani 0.48(3) 1 d P
V1B V 0.3063(4) 0.93235(16) 0.3554(7) 0.035(2) Uani 0.52(3) 1 d P
V2A V 0.1861(2) 1.05520(17) 0.1759(5) 0.0292(13) Uani 0.56(3) 1 d P
V2B V 0.1802(3) 1.05890(18) 0.1510(7) 0.023(2) Uani 0.44(3) 1 d P
V3 V 0.16704(7) 0.80158(5) 0.20721(5) 0.0282(2) Uani 1 1 d .
V4 V -0.02418(8) 1.01148(5) 0.30475(5) 0.0277(2) Uani 1 1 d .
V5 V 0.50717(8) 0.97672(6) 0.20490(5) 0.0317(3) Uani 1 1 d .
V6 V 0.31919(8) 1.18789(5) 0.30320(5) 0.0300(3) Uani 1 1 d .
P1 P 0.20623(12) 0.79293(8) 0.33417(8) 0.0296(4) Uani 1 1 d .
P2 P 0.10220(11) 0.90981(8) 0.36523(7) 0.0255(3) Uani 1 1 d .
P3 P 0.08439(12) 0.92588(8) 0.14360(7) 0.0257(3) Uani 1 1 d .
P4 P -0.02363(10) 1.04085(7) 0.17737(7) 0.0232(3) Uani 1 1 d .
P5 P 0.50804(12) 0.94811(9) 0.33302(8) 0.0317(4) Uani 1 1 d .
P6 P 0.39991(12) 1.06266(8) 0.36430(8) 0.0298(4) Uani 1 1 d .
P7 P 0.38152(11) 1.07880(8) 0.14298(7) 0.0252(3) Uani 1 1 d .
P8 P 0.27966(11) 1.19672(8) 0.17666(8) 0.0287(4) Uani 1 1 d .
O1 O 0.2994(3) 0.9316(3) 0.2656(2) 0.0406(13) Uani 1 1 d .
O2 O 0.1751(3) 0.9532(2) 0.3433(2) 0.0325(11) Uani 1 1 d .
O3 O 0.2760(3) 0.8423(2) 0.3494(3) 0.0462(15) Uani 1 1 d .
O4 O 0.3209(3) 1.0271(2) 0.3452(2) 0.0343(11) Uani 1 1 d .
O5 O 0.4233(3) 0.9158(2) 0.3475(2) 0.0398(13) Uani 1 1 d .
O6 O 0.2950(5) 0.9370(4) 0.4283(3) 0.070(2) Uani 1 1 d .
O7 O 0.1859(5) 1.0607(4) 0.0811(3) 0.072(2) Uani 1 1 d .
O8 O 0.0608(3) 1.0736(2) 0.1634(3) 0.0410(14) Uani 1 1 d .
O9 O 0.1647(3) 0.9628(2) 0.1615(2) 0.0335(11) Uani 1 1 d .
O10 O 0.2063(3) 1.1499(2) 0.1673(3) 0.0455(15) Uani 1 1 d .
O11 O 0.3078(3) 1.0373(2) 0.1630(2) 0.0350(11) Uani 1 1 d .
O12 O 0.1854(4) 1.0545(3) 0.2445(2) 0.0449(14) Uani 1 1 d .
O13 O 0.1339(4) 0.7334(3) 0.1836(3) 0.0466(15) Uani 1 1 d .
O14 O 0.2568(3) 0.8183(3) 0.1771(2) 0.0381(12) Uani 1 1 d .
O15 O 0.0951(3) 0.8544(2) 0.15948(18) 0.0265(9) Uani 1 1 d .
O16 O 0.2202(3) 0.7667(3) 0.2746(2) 0.0364(12) Uani 1 1 d .
O17 O 0.1019(3) 0.8513(2) 0.26603(18) 0.0285(10) Uani 1 1 d .
O18 O -0.1221(4) 1.0139(3) 0.3293(2) 0.0432(13) Uani 1 1 d .
O19 O 0.0304(4) 1.0697(3) 0.3334(3) 0.0435(13) Uani 1 1 d .
O20 O -0.0510(4) 1.0606(3) 0.2364(3) 0.0478(16) Uani 1 1 d .
O21 O 0.0147(3) 0.9414(2) 0.35212(19) 0.0283(10) Uani 1 1 d .
O22 O 0.0174(3) 0.9477(2) 0.24456(19) 0.0262(10) Uani 1 1 d .
O23 O 0.6045(3) 0.9748(3) 0.1804(3) 0.0483(15) Uani 1 1 d .
O24 O 0.4537(4) 0.9187(3) 0.1763(2) 0.0411(13) Uani 1 1 d .
O25 O 0.4661(3) 1.0477(2) 0.1564(2) 0.0299(10) Uani 1 1 d .
O26 O 0.5352(4) 0.9287(3) 0.2732(3) 0.0488(15) Uani 1 1 d .
O27 O 0.4694(3) 1.0410(2) 0.26377(18) 0.0253(9) Uani 1 1 d .
O28 O 0.2288(4) 1.1698(3) 0.3301(3) 0.0446(14) Uani 1 1 d .
O29 O 0.3535(4) 1.2560(2) 0.3294(3) 0.0462(16) Uani 1 1 d .
O30 O 0.3889(3) 1.1343(2) 0.3508(2) 0.0310(10) Uani 1 1 d .
O31 O 0.2727(3) 1.2270(3) 0.2338(2) 0.0394(13) Uani 1 1 d .
O32 O 0.3824(4) 1.1352(3) 0.2438(2) 0.0367(12) Uani 1 1 d .
O33 O 0.2004(4) 0.7400(3) 0.3763(3) 0.0447(14) Uani 1 1 d .
O34 O 0.1075(3) 0.8921(3) 0.4262(2) 0.0355(11) Uani 1 1 d .
O35 O 0.0591(4) 0.9337(3) 0.0842(2) 0.0387(12) Uani 1 1 d .
O36 O -0.0893(3) 1.0550(2) 0.1333(2) 0.0380(12) Uani 1 1 d .
O37 O 0.5761(3) 0.9336(3) 0.3752(2) 0.0374(12) Uani 1 1 d .
O38 O 0.4211(4) 1.0521(3) 0.4258(2) 0.0525(17) Uani 1 1 d .
O39 O 0.3750(4) 1.0966(3) 0.0820(2) 0.0395(12) Uani 1 1 d .
O40 O 0.2847(4) 1.2462(2) 0.1306(2) 0.0400(13) Uani 1 1 d .
C1 C 0.1026(4) 0.8350(3) 0.3262(3) 0.0247(12) Uani 1 1 d .
C2 C 0.0260(5) 0.7942(3) 0.3425(3) 0.0340(15) Uani 1 1 d .
H2A H -0.0258 0.8213 0.3389 0.041 Uiso 1 1 calc R
H2B H 0.0319 0.7829 0.3824 0.041 Uiso 1 1 calc R
C3 C 0.0101(5) 0.7317(3) 0.3098(3) 0.0360(16) Uani 1 1 d .
H3A H 0.0653 0.7159 0.2950 0.043 Uiso 1 1 calc R
H3B H -0.0121 0.6987 0.3358 0.043 Uiso 1 1 calc R
C4 C -0.0511(6) 0.7391(4) 0.2628(6) 0.063(3) Uani 1 1 d .
H4A H -0.1032 0.7610 0.2764 0.075 Uiso 1 1 calc R
H4B H -0.0249 0.7667 0.2337 0.075 Uiso 1 1 calc R
N5 N -0.0751(4) 0.6771(3) 0.2377(3) 0.0444(17) Uani 1 1 d .
H5A H -0.0272 0.6534 0.2312 0.067 Uiso 1 1 calc R
H5B H -0.1030 0.6841 0.2050 0.067 Uiso 1 1 calc R
H5C H -0.1100 0.6554 0.2615 0.067 Uiso 1 1 calc R
C6 C -0.0056(4) 0.9539(3) 0.1866(3) 0.0280(13) Uani 1 1 d .
C7 C -0.0817(4) 0.9120(3) 0.1714(3) 0.0305(14) Uani 1 1 d .
H7A H -0.0641 0.8664 0.1743 0.037 Uiso 1 1 calc R
H7B H -0.0968 0.9202 0.1320 0.037 Uiso 1 1 calc R
C8 C -0.1633(4) 0.9218(3) 0.2077(3) 0.0343(15) Uani 1 1 d .
H8A H -0.1485 0.9208 0.2479 0.041 Uiso 1 1 calc R
H8B H -0.1900 0.9638 0.1992 0.041 Uiso 1 1 calc R
C9 C -0.2244(5) 0.8668(4) 0.1933(4) 0.0375(17) Uani 1 1 d .
H9A H -0.2400 0.8695 0.1534 0.045 Uiso 1 1 calc R
H9B H -0.1951 0.8252 0.1995 0.045 Uiso 1 1 calc R
N10 N -0.3033(5) 0.8690(3) 0.2276(3) 0.0492(18) Uani 1 1 d .
H10A H -0.2902 0.8596 0.2637 0.074 Uiso 1 1 calc R
H10B H -0.3414 0.8396 0.2144 0.074 Uiso 1 1 calc R
H10C H -0.3266 0.9090 0.2257 0.074 Uiso 1 1 calc R
C11 C 0.4910(4) 1.0343(3) 0.3230(3) 0.0277(13) Uani 1 1 d .
C12 C 0.5669(5) 1.0766(4) 0.3363(4) 0.0396(18) Uani 1 1 d .
H12A H 0.5836 1.0685 0.3755 0.047 Uiso 1 1 calc R
H12B H 0.5482 1.1220 0.3339 0.047 Uiso 1 1 calc R
C13 C 0.6460(5) 1.0687(4) 0.3000(4) 0.0428(19) Uani 1 1 d .
H13A H 0.6299 1.0705 0.2601 0.051 Uiso 1 1 calc R
H13B H 0.6732 1.0266 0.3074 0.051 Uiso 1 1 calc R
C14 C 0.7088(5) 1.1236(4) 0.3139(5) 0.051(2) Uani 1 1 d .
H14A H 0.6804 1.1654 0.3072 0.061 Uiso 1 1 calc R
H14B H 0.7241 1.1214 0.3539 0.061 Uiso 1 1 calc R
N15 N 0.7881(4) 1.1201(3) 0.2799(3) 0.0449(18) Uani 1 1 d .
H15A H 0.8212 1.0871 0.2922 0.067 Uiso 1 1 calc R
H15B H 0.8175 1.1576 0.2830 0.067 Uiso 1 1 calc R
H15C H 0.7741 1.1134 0.2435 0.067 Uiso 1 1 calc R
C16 C 0.3801(4) 1.1515(3) 0.1847(3) 0.0292(14) Uani 1 1 d .
C17 C 0.4611(4) 1.1910(4) 0.1698(3) 0.0369(16) Uani 1 1 d .
H17A H 0.5113 1.1622 0.1718 0.044 Uiso 1 1 calc R
H17B H 0.4559 1.2057 0.1307 0.044 Uiso 1 1 calc R
C18 C 0.4782(4) 1.2484(4) 0.2057(5) 0.052(3) Uani 1 1 d .
H18A H 0.4465 1.2859 0.1909 0.063 Uiso 1 1 calc R
H18B H 0.4575 1.2399 0.2440 0.063 Uiso 1 1 calc R
C19 C 0.5709(6) 1.2637(5) 0.2075(5) 0.064(3) Uani 1 1 d .
H19A H 0.6037 1.2244 0.2165 0.077 Uiso 1 1 calc R
H19B H 0.5897 1.2792 0.1704 0.077 Uiso 1 1 calc R
N20 N 0.5883(4) 1.3136(3) 0.2500(3) 0.0413(16) Uani 1 1 d .
H20A H 0.5383 1.3260 0.2662 0.062 Uiso 1 1 calc R
H20B H 0.6134 1.3482 0.2335 0.062 Uiso 1 1 calc R
H20C H 0.6239 1.2974 0.2765 0.062 Uiso 1 1 calc R
Rb1 Rb 0.24122(16) 0.83799(13) 0.50177(11) 0.0735(6) Uani 0.50 1 d P
Rb2 Rb 0.16466(17) 1.07388(16) 0.41504(12) 0.0877(8) Uani 0.50 1 d P
Rb3 Rb 0.3219(2) 0.9069(2) 0.09506(15) 0.0524(8) Uani 0.25 1 d P
Rb4 Rb 0.6203(4) 0.0842(4) 0.0953(3) 0.114(2) Uani 0.25 1 d P
Rb5 Rb 0.4755(3) 0.96057(19) 0.50324(15) 0.1190(13) Uani 0.50 1 d P
Na1 Na 0.3011(3) 0.9264(2) 0.1626(2) 0.0449(10) Uani 0.75 1 d P
Na2 Na 0.1857(3) 1.0633(3) 0.3449(2) 0.0286(11) Uani 0.50 1 d P
Na3 Na 0.5826(5) 0.8809(3) 0.4710(3) 0.0468(17) Uani 0.50 1 d P
Na4 Na 0.4212(7) 0.8619(5) 0.5533(4) 0.081(3) Uani 0.50 1 d P
Na5 Na 0.9372(9) 0.1565(4) 0.0659(4) 0.087(3) Uani 0.50 1 d P
Na6 Na 0.1332(13) 0.7250(6) 0.5420(5) 0.132(6) Uani 0.50 1 d P
O1W O 0.3007(3) 1.0411(2) 0.50659(16) 0.0231(9) Uani 1 1 d .
O2W O 0.2379(4) 0.6185(3) 0.3345(3) 0.0555(17) Uani 1 1 d .
O3W O 0.7230(4) 0.8736(3) 0.3411(3) 0.0553(17) Uani 1 1 d .
O4W O 0.8666(5) 0.8988(5) 0.4154(4) 0.092(3) Uani 1 1 d .
O5W O 0.0236(8) 0.8296(6) 0.5080(4) 0.107(4) Uani 1 1 d .
O6W O 0.5557(11) 0.8672(6) 0.0838(5) 0.154(6) Uani 1 1 d .
O7W O 0.5527(12) 0.2551(5) 0.3557(7) 0.160(7) Uani 1 1 d .
O8W O 0.0837(11) 0.9935(6) 0.5075(5) 0.145(5) Uani 1 1 d .
O9W O 0.3700(7) 0.7604(7) 0.5645(4) 0.149(7) Uani 1 1 d .
O10W O 0.9401(13) 0.1390(5) 0.4167(5) 0.189(9) Uani 1 1 d .
O11W O 0.9562(13) 0.8846(10) 0.0030(5) 0.207(10) Uani 1 1 d .
O12W O 0.4411(10) 0.8317(5) 0.4483(5) 0.131(5) Uani 1 1 d .
O13W O 0.739(5) 0.884(2) 0.504(2) 0.154(6) Uani 0.25 1 d P

loop_
_atom_site_aniso_label
_atom_site_aniso_U_11
_atom_site_aniso_U_22
_atom_site_aniso_U_33
_atom_site_aniso_U_23
_atom_site_aniso_U_13
_atom_site_aniso_U_12
V1A 0.0172(14) 0.0206(11) 0.013(3) 0.0007(11) -0.0056(13) 0.0012(8)
V1B 0.0338(16) 0.0259(12) 0.044(6) -0.0004(16) -0.001(2) 0.0070(11)
V2A 0.0335(13) 0.0251(11) 0.029(4) -0.0016(13) -0.0045(15) 0.0060(10)
V2B 0.0196(14) 0.0188(12) 0.032(5) 0.0017(16) -0.0015(17) -0.0047(10)
V3 0.0318(6) 0.0233(5) 0.0296(6) -0.0029(4) -0.0081(5) 0.0067(4)
V4 0.0350(6) 0.0240(5) 0.0243(5) -0.0012(4) -0.0046(5) 0.0061(4)
V5 0.0322(6) 0.0296(6) 0.0332(6) -0.0079(5) -0.0096(5) 0.0079(5)
V6 0.0291(5) 0.0263(5) 0.0347(6) -0.0076(5) -0.0094(5) 0.0051(4)
P1 0.0305(8) 0.0229(8) 0.0354(10) 0.0009(7) -0.0124(8) 0.0034(6)
P2 0.0320(8) 0.0241(7) 0.0205(8) 0.0009(6) -0.0036(7) 0.0010(6)
P3 0.0346(8) 0.0208(7) 0.0216(8) -0.0010(6) -0.0038(7) 0.0036(6)
P4 0.0237(7) 0.0181(7) 0.0277(8) -0.0003(6) -0.0109(7) 0.0023(5)
P5 0.0308(8) 0.0284(8) 0.0360(10) -0.0064(7) -0.0142(8) 0.0062(7)
P6 0.0381(9) 0.0268(8) 0.0246(8) -0.0048(7) -0.0058(7) 0.0082(7)
P7 0.0279(8) 0.0264(8) 0.0212(8) -0.0038(6) -0.0045(7) 0.0017(6)
P8 0.0240(8) 0.0218(7) 0.0403(10) -0.0018(7) -0.0123(7) 0.0017(6)
O1 0.034(3) 0.058(3) 0.030(3) -0.017(2) -0.006(2) 0.016(3)
O2 0.031(2) 0.026(2) 0.040(3) -0.001(2) 0.011(2) 0.0001(19)
O3 0.034(3) 0.023(2) 0.082(5) 0.005(3) -0.016(3) -0.001(2)
O4 0.026(2) 0.032(2) 0.045(3) -0.007(2) -0.002(2) 0.0042(19)
O5 0.035(3) 0.031(2) 0.054(3) -0.004(2) -0.021(2) 0.003(2)
O6 0.095(6) 0.088(5) 0.028(3) 0.009(3) -0.022(4) -0.025(5)
O7 0.094(6) 0.080(5) 0.042(4) 0.028(4) -0.034(4) -0.045(4)
O8 0.027(2) 0.022(2) 0.074(4) 0.015(2) -0.014(3) -0.0004(18)
O9 0.030(2) 0.021(2) 0.049(3) -0.003(2) 0.009(2) 0.0040(18)
O10 0.036(3) 0.023(2) 0.077(4) 0.008(3) -0.031(3) -0.006(2)
O11 0.033(3) 0.024(2) 0.047(3) -0.003(2) 0.000(2) -0.0028(19)
O12 0.043(3) 0.053(3) 0.039(3) -0.010(3) -0.011(3) 0.001(3)
O13 0.053(3) 0.030(3) 0.057(4) -0.014(3) -0.029(3) 0.009(2)
O14 0.034(3) 0.051(3) 0.029(3) 0.002(2) 0.003(2) 0.010(2)
O15 0.039(2) 0.022(2) 0.019(2) -0.0010(17) -0.0083(19) 0.0031(18)
O16 0.037(3) 0.039(3) 0.033(3) -0.002(2) -0.002(2) 0.017(2)
O17 0.039(3) 0.034(2) 0.0124(19) -0.0001(18) -0.0083(19) 0.020(2)
O18 0.039(3) 0.048(3) 0.042(3) 0.005(3) 0.008(3) 0.016(2)
O19 0.050(3) 0.033(3) 0.048(3) -0.001(2) -0.013(3) -0.003(2)
O20 0.069(4) 0.028(3) 0.046(3) -0.009(2) -0.009(3) 0.032(3)
O21 0.037(2) 0.029(2) 0.019(2) 0.0026(18) 0.0045(19) 0.0086(19)
O22 0.036(2) 0.021(2) 0.022(2) -0.0018(17) -0.0057(19) 0.0094(18)
O23 0.026(2) 0.057(4) 0.062(4) 0.002(3) -0.005(3) 0.014(2)
O24 0.052(3) 0.029(3) 0.043(3) 0.000(2) -0.016(3) 0.006(2)
O25 0.029(2) 0.032(2) 0.029(2) -0.002(2) 0.003(2) 0.0032(19)
O26 0.065(4) 0.035(3) 0.047(3) -0.006(2) -0.015(3) 0.027(3)
O27 0.031(2) 0.026(2) 0.019(2) -0.0049(17) -0.0090(18) 0.0120(18)
O28 0.044(3) 0.049(3) 0.041(3) 0.002(3) -0.014(3) -0.002(3)
O29 0.046(3) 0.028(3) 0.065(4) -0.015(3) -0.036(3) 0.010(2)
O30 0.037(3) 0.027(2) 0.029(2) -0.0039(19) -0.007(2) 0.006(2)
O31 0.035(3) 0.035(3) 0.048(3) -0.005(2) -0.004(2) 0.017(2)
O32 0.046(3) 0.040(3) 0.025(2) -0.007(2) -0.007(2) 0.022(2)
O33 0.050(3) 0.034(3) 0.051(4) 0.009(2) -0.009(3) 0.007(2)
O34 0.033(3) 0.047(3) 0.026(2) 0.001(2) -0.008(2) 0.006(2)
O35 0.053(3) 0.041(3) 0.022(2) 0.003(2) 0.000(2) 0.016(2)
O36 0.039(3) 0.033(3) 0.042(3) 0.000(2) -0.018(2) 0.011(2)
O37 0.032(3) 0.042(3) 0.039(3) -0.013(2) -0.014(2) 0.013(2)
O38 0.073(4) 0.054(4) 0.031(3) -0.008(3) -0.019(3) 0.030(3)
O39 0.056(3) 0.035(3) 0.028(3) 0.003(2) -0.014(2) 0.006(2)
O40 0.046(3) 0.035(3) 0.039(3) 0.004(2) -0.011(3) 0.007(2)
C1 0.030(3) 0.027(3) 0.017(3) 0.005(2) -0.007(3) 0.008(2)
C2 0.033(3) 0.032(3) 0.038(4) 0.000(3) -0.002(3) -0.004(3)
C3 0.040(4) 0.029(3) 0.040(4) -0.006(3) -0.004(3) 0.003(3)
C4 0.031(4) 0.034(4) 0.123(10) -0.015(5) -0.027(5) 0.004(3)
N5 0.027(3) 0.042(4) 0.064(5) -0.013(3) -0.022(3) -0.005(3)
C6 0.031(3) 0.023(3) 0.029(3) -0.004(2) -0.009(3) -0.001(2)
C7 0.028(3) 0.022(3) 0.041(4) -0.006(3) 0.002(3) -0.002(2)
C8 0.027(3) 0.029(3) 0.047(4) 0.003(3) -0.002(3) -0.005(3)
C9 0.027(3) 0.036(4) 0.049(5) 0.002(3) -0.010(3) -0.002(3)
N10 0.055(4) 0.029(3) 0.064(5) -0.002(3) -0.007(4) 0.001(3)
C11 0.028(3) 0.033(3) 0.021(3) -0.007(3) -0.017(3) 0.007(3)
C12 0.046(4) 0.028(3) 0.044(4) -0.014(3) -0.019(4) -0.001(3)
C13 0.033(3) 0.033(4) 0.063(5) -0.007(4) -0.024(4) 0.000(3)
C14 0.031(4) 0.037(4) 0.084(7) -0.005(4) 0.000(4) -0.008(3)
N15 0.025(3) 0.022(3) 0.088(6) -0.006(3) -0.014(3) 0.001(2)
C16 0.030(3) 0.031(3) 0.027(3) -0.005(3) -0.012(3) -0.003(3)
C17 0.024(3) 0.041(4) 0.046(4) -0.014(3) 0.001(3) -0.005(3)
C18 0.017(3) 0.039(4) 0.102(8) -0.027(5) -0.018(4) -0.002(3)
C19 0.044(5) 0.052(5) 0.097(8) -0.013(6) -0.043(5) -0.009(4)
N20 0.045(4) 0.032(3) 0.047(4) 0.004(3) -0.025(3) -0.009(3)
Rb1 0.0695(13) 0.0853(16) 0.0658(14) 0.0065(13) -0.0032(12) 0.0198(12)
Rb2 0.0676(14) 0.109(2) 0.0862(18) -0.0080(16) 0.0087(13) -0.0050(14)
Rb3 0.0451(17) 0.069(2) 0.0430(18) -0.0056(16) -0.0147(15) 0.0043(16)
Rb4 0.077(4) 0.150(6) 0.115(5) 0.016(5) 0.021(4) -0.021(4)
Rb5 0.158(4) 0.104(2) 0.094(2) 0.0039(19) 0.037(2) 0.032(2)
Na1 0.034(2) 0.044(2) 0.057(3) -0.006(2) -0.011(2) 0.0018(18)
Na2 0.027(2) 0.029(3) 0.030(3) -0.005(2) -0.011(2) 0.010(2)
Na3 0.065(4) 0.048(4) 0.027(3) 0.002(3) -0.007(3) 0.026(3)
Na4 0.110(8) 0.064(5) 0.068(6) 0.021(5) 0.023(5) 0.031(5)
Na5 0.168(11) 0.050(5) 0.042(4) 0.004(4) -0.022(6) 0.005(6)
Na6 0.238(19) 0.079(7) 0.078(8) -0.002(6) -0.033(10) -0.036(10)
O1W 0.0208(19) 0.043(2) 0.0055(17) -0.0016(17) -0.0044(15) 0.0028(17)
O2W 0.052(4) 0.039(3) 0.076(5) -0.002(3) 0.012(3) 0.007(3)
O3W 0.051(4) 0.035(3) 0.080(5) 0.002(3) 0.007(3) 0.007(3)
O4W 0.050(4) 0.145(9) 0.081(6) 0.037(6) 0.015(4) 0.009(5)
O5W 0.144(10) 0.111(8) 0.065(6) 0.014(5) -0.015(6) -0.042(7)
O6W 0.265(18) 0.082(7) 0.114(9) -0.025(7) 0.075(10) 0.012(9)
O7W 0.269(19) 0.054(6) 0.156(13) 0.024(7) 0.038(12) 0.008(8)
O8W 0.246(17) 0.102(8) 0.087(8) 0.021(7) 0.011(9) -0.005(10)
O9W 0.107(8) 0.294(18) 0.045(5) 0.018(7) 0.031(5) 0.118(11)
O10W 0.38(2) 0.073(7) 0.113(9) -0.016(6) 0.143(13) -0.009(11)
O11W 0.27(2) 0.28(2) 0.075(8) -0.004(10) -0.033(10) -0.167(18)
O12W 0.192(14) 0.086(7) 0.115(9) 0.007(7) -0.060(9) 0.026(8)
O13W 0.265(18) 0.082(7) 0.114(9) -0.025(7) 0.075(10) 0.012(9)

loop_
_atom_type_symbol
_atom_type_description
_atom_type_scat_dispersion_real
_atom_type_scat_dispersion_imag
_atom_type_scat_source
C C 0.0033 0.0016 'International Tables Vol C Tables 4.2.6.8 and 6.1.1.4'
H H 0.0000 0.0000 'International Tables Vol C Tables 4.2.6.8 and 6.1.1.4'
N N 0.0061 0.0033 'International Tables Vol C Tables 4.2.6.8 and 6.1.1.4'
O O 0.0106 0.0060 'International Tables Vol C Tables 4.2.6.8 and 6.1.1.4'
P P 0.1023 0.0942 'International Tables Vol C Tables 4.2.6.8 and 6.1.1.4'
V V 0.3005 0.5294 'International Tables Vol C Tables 4.2.6.8 and 6.1.1.4'
Na Na 0.0362 0.0249 'International Tables Vol C Tables 4.2.6.8 and 6.1.1.4'
Rb Rb -0.9393 2.9676 'International Tables Vol C Tables 4.2.6.8 and 6.1.1.4'

loop_
_geom_angle_atom_site_label_1
_geom_angle_atom_site_label_2
_geom_angle_atom_site_label_3
_geom_angle
_geom_angle_site_symmetry_1
_geom_angle_site_symmetry_3
V1B V1A O1 158.5(7) . .
V1B V1A O2 100.1(6) . .
O1 V1A O2 101.3(5) . .
V1B V1A O3 79.2(7) . .
O1 V1A O3 101.7(4) . .
O2 V1A O3 92.1(2) . .
V1B V1A O4 79.1(6) . .
O1 V1A O4 99.8(4) . .
O2 V1A O4 88.1(2) . .
O3 V1A O4 158.0(7) . .
V1B V1A O5 61.1(6) . .
O1 V1A O5 97.4(3) . .
O2 V1A O5 161.1(6) . .
O3 V1A O5 86.3(3) . .
O4 V1A O5 86.5(3) . .
V1B V1A O6 18.5(5) . .
O1 V1A O6 176.8(4) . .
O2 V1A O6 81.6(4) . .
O3 V1A O6 79.5(4) . .
O4 V1A O6 78.8(4) . .
O5 V1A O6 79.6(4) . .
V1B V1A Na2 95.6(6) . .
O1 V1A Na2 98.2(4) . .
O2 V1A Na2 45.01(18) . .
O3 V1A Na2 135.6(2) . .
O4 V1A Na2 43.87(18) . .
O5 V1A Na2 129.8(3) . .
O6 V1A Na2 82.8(3) . .
V1B V1A Rb2 73.4(5) . .
O1 V1A Rb2 121.9(3) . .
O2 V1A Rb2 45.19(19) . .
O3 V1A Rb2 120.9(3) . .
O4 V1A Rb2 48.06(17) . .
O5 V1A Rb2 121.1(3) . .
O6 V1A Rb2 59.3(2) . .
Na2 V1A Rb2 23.77(12) . .
V1A V1B O6 155.3(7) . .
V1A V1B O5 102.7(8) . .
O6 V1B O5 102.0(8) . .
V1A V1B O3 83.1(8) . .
O6 V1B O3 95.8(6) . .
O5 V1B O3 93.2(3) . .
V1A V1B O4 83.8(7) . .
O6 V1B O4 94.5(6) . .
O5 V1B O4 93.3(3) . .
O3 V1B O4 166.4(10) . .
V1A V1B O2 63.8(6) . .
O6 V1B O2 91.5(4) . .
O5 V1B O2 166.3(10) . .
O3 V1B O2 87.1(4) . .
O4 V1B O2 83.8(3) . .
V1A V1B O1 15.7(5) . .
O6 V1B O1 170.9(5) . .
O5 V1B O1 87.0(5) . .
O3 V1B O1 84.6(6) . .
O4 V1B O1 83.8(5) . .
O2 V1B O1 79.4(6) . .
V1A V1B Na2 74.1(6) . .
O6 V1B Na2 88.4(3) . .
O5 V1B Na2 134.3(3) . .
O3 V1B Na2 130.3(4) . .
O4 V1B Na2 41.2(2) . .
O2 V1B Na2 43.22(18) . .
O1 V1B Na2 84.4(4) . .
V1A V1B Rb2 98.3(6) . .
O6 V1B Rb2 62.8(3) . .
O5 V1B Rb2 136.2(4) . .
O3 V1B Rb2 127.5(2) . .
O4 V1B Rb2 51.19(19) . .
O2 V1B Rb2 49.72(18) . .
O1 V1B Rb2 109.8(4) . .
Na2 V1B Rb2 25.64(12) . .
V1A V1B Rb1 137.6(6) . .
O6 V1B Rb1 32.9(3) . .
O5 V1B Rb1 103.8(6) . .
O3 V1B Rb1 62.9(4) . .
O4 V1B Rb1 126.7(6) . .
O2 V1B Rb1 88.5(3) . .
O1 V1B Rb1 146.0(3) . .
Na2 V1B Rb1 108.2(2) . .
Rb2 V1B Rb1 84.8(2) . .
V2B V2A O12 168.5(7) . .
V2B V2A O11 91.1(7) . .
O12 V2A O11 99.3(6) . .
V2B V2A O9 85.8(6) . .
O12 V2A O9 99.5(5) . .
O11 V2A O9 87.3(2) . .
V2B V2A O10 78.4(7) . .
O12 V2A O10 96.4(4) . .
O11 V2A O10 91.0(3) . .
O9 V2A O10 164.1(8) . .
V2B V2A O8 71.5(7) . .
O12 V2A O8 98.2(4) . .
O11 V2A O8 162.5(8) . .
O9 V2A O8 89.6(3) . .
O10 V2A O8 87.2(3) . .
V2B V2A O7 9.8(6) . .
O12 V2A O7 177.5(4) . .
O11 V2A O7 81.6(4) . .
O9 V2A O7 82.8(4) . .
O10 V2A O7 81.2(5) . .
O8 V2A O7 80.9(5) . .
V2B V2A Na1 95.3(6) . .
O12 V2A Na1 95.5(4) . .
O11 V2A Na1 44.80(17) . .
O9 V2A Na1 43.53(17) . .
O10 V2A Na1 135.6(3) . .
O8 V2A Na1 132.9(2) . .
O7 V2A Na1 86.8(3) . .
V2B V2A Rb3 73.7(6) . .
O12 V2A Rb3 117.2(4) . .
O11 V2A Rb3 45.66(19) . .
O9 V2A Rb3 45.20(19) . .
O10 V2A Rb3 126.3(4) . .
O8 V2A Rb3 124.0(4) . .
O7 V2A Rb3 65.1(3) . .
Na1 V2A Rb3 21.72(12) . .
V2A V2B O7 166.7(8) . .
V2A V2B O8 91.0(8) . .
O7 V2B O8 101.8(7) . .
V2A V2B O10 84.0(8) . .
O7 V2B O10 99.4(6) . .
O8 V2B O10 91.1(3) . .
V2A V2B O9 76.8(6) . .
O7 V2B O9 98.8(5) . .
O8 V2B O9 91.2(3) . .
O10 V2B O9 160.7(10) . .
V2A V2B O11 71.8(7) . .
O7 V2B O11 95.3(5) . .
O8 V2B O11 162.7(10) . .
O10 V2B O11 88.9(3) . .
O9 V2B O11 83.3(3) . .
V2A V2B O12 8.4(5) . .
O7 V2B O12 174.7(4) . .
O8 V2B O12 83.5(5) . .
O10 V2B O12 80.4(5) . .
O9 V2B O12 80.8(5) . .
O11 V2B O12 79.4(5) . .
V2A V2B Na4 147.0(7) . 2_574
O7 V2B Na4 45.6(5) . 2_574
O8 V2B Na4 63.8(4) . 2_574
O10 V2B Na4 76.1(4) . 2_574
O9 V2B Na4 121.8(6) . 2_574
O11 V2B Na4 132.6(6) . 2_574
O12 V2B Na4 138.8(3) . 2_574
V2A V2B Na1 74.2(6) . .
O7 V2B Na1 94.1(4) . .
O8 V2B Na1 131.9(3) . .
O10 V2B Na1 130.9(4) . .
O9 V2B Na1 41.18(19) . .
O11 V2B Na1 42.70(18) . .
O12 V2B Na1 82.1(4) . .
Na4 V2B Na1 138.3(5) 2_574 .
V2A V2B Rb3 98.1(6) . .
O7 V2B Rb3 70.2(4) . .
O8 V2B Rb3 134.7(3) . .
O10 V2B Rb3 133.9(2) . .
O9 V2B Rb3 48.95(19) . .
O11 V2B Rb3 49.74(19) . .
O12 V2B Rb3 106.0(3) . .
Na4 V2B Rb3 114.7(4) 2_574 .
Na1 V2B Rb3 23.91(11) . .
O13 V3 O14 108.1(3) . .
O13 V3 O15 96.0(2) . .
O14 V3 O15 96.8(2) . .
O13 V3 O16 95.7(3) . .
O14 V3 O16 94.5(3) . .
O15 V3 O16 160.3(2) . .
O13 V3 O17 122.1(3) . .
O14 V3 O17 129.7(3) . .
O15 V3 O17 80.20(18) . .
O16 V3 O17 80.14(19) . .
O13 V3 Na1 137.5(3) . .
O14 V3 Na1 35.4(2) . .
O15 V3 Na1 75.42(16) . .
O16 V3 Na1 105.81(19) . .
O17 V3 Na1 97.78(17) . .
O13 V3 Rb3 114.6(3) . .
O14 V3 Rb3 26.8(2) . .
O15 V3 Rb3 70.43(16) . .
O16 V3 Rb3 118.25(18) . .
O17 V3 Rb3 117.82(16) . .
Na1 V3 Rb3 23.05(9) . .
O19 V4 O18 108.3(3) . .
O19 V4 O21 98.4(3) . .
O18 V4 O21 96.1(2) . .
O19 V4 O20 94.4(3) . .
O18 V4 O20 94.8(3) . .
O21 V4 O20 159.7(2) . .
O19 V4 O22 127.3(3) . .
O18 V4 O22 124.4(3) . .
O21 V4 O22 80.07(18) . .
O20 V4 O22 79.7(2) . .
O19 V4 Na2 35.5(2) . .
O18 V4 Na2 138.4(2) . .
O21 V4 Na2 77.44(18) . .
O20 V4 Na2 105.2(2) . .
O22 V4 Na2 95.29(16) . .
O19 V4 Rb2 29.8(2) . .
O18 V4 Rb2 115.1(2) . .
O21 V4 Rb2 69.03(16) . .
O20 V4 Rb2 121.0(2) . .
O22 V4 Rb2 114.81(14) . .
Na2 V4 Rb2 24.26(10) . .
O24 V5 O23 108.2(3) . .
O24 V5 O26 95.1(3) . .
O23 V5 O26 94.5(3) . .
O24 V5 O25 98.0(2) . .
O23 V5 O25 96.3(3) . .
O26 V5 O25 159.5(2) . .
O24 V5 O27 129.3(3) . .
O23 V5 O27 122.5(3) . .
O26 V5 O27 79.7(2) . .
O25 V5 O27 79.78(19) . .
O24 V5 Na1 35.7(2) . .
O23 V5 Na1 137.7(2) . .
O26 V5 Na1 106.9(2) . .
O25 V5 Na1 75.94(16) . .
O27 V5 Na1 97.40(16) . .
O24 V5 Rb4 112.2(3) . 1_565
O23 V5 Rb4 49.1(2) . 1_565
O26 V5 Rb4 139.0(2) . 1_565
O25 V5 Rb4 47.37(18) . 1_565
O27 V5 Rb4 102.93(19) . 1_565
Na1 V5 Rb4 113.10(14) . 1_565
O24 V5 Rb3 27.83(19) . .
O23 V5 Rb3 114.3(2) . .
O26 V5 Rb3 120.2(2) . .
O25 V5 Rb3 70.44(16) . .
O27 V5 Rb3 117.71(14) . .
Na1 V5 Rb3 23.66(10) . .
Rb4 V5 Rb3 95.18(13) 1_565 .
O28 V6 O29 109.8(3) . .
O28 V6 O30 97.2(3) . .
O29 V6 O30 95.0(2) . .
O28 V6 O31 96.3(3) . .
O29 V6 O31 94.9(3) . .
O30 V6 O31 159.4(2) . .
O28 V6 O32 125.5(3) . .
O29 V6 O32 124.7(3) . .
O30 V6 O32 80.2(2) . .
O31 V6 O32 79.3(2) . .
O28 V6 Na2 34.6(2) . .
O29 V6 Na2 137.0(3) . .
O30 V6 Na2 74.89(18) . .
O31 V6 Na2 109.0(2) . .
O32 V6 Na2 95.2(2) . .
O33 P1 O3 111.9(3) . .
O33 P1 O16 111.8(3) . .
O3 P1 O16 110.8(4) . .
O33 P1 C1 111.4(3) . .
O3 P1 C1 109.2(3) . .
O16 P1 C1 101.3(3) . .
O34 P2 O2 115.5(3) . .
O34 P2 O21 110.4(3) . .
O2 P2 O21 109.6(3) . .
O34 P2 C1 106.8(3) . .
O2 P2 C1 108.8(3) . .
O21 P2 C1 105.2(3) . .
O34 P2 Rb2 84.2(2) . .
O2 P2 Rb2 51.99(19) . .
O21 P2 Rb2 84.8(2) . .
C1 P2 Rb2 160.8(2) . .
O35 P3 O9 115.5(3) . .
O35 P3 O15 111.7(3) . .
O9 P3 O15 108.9(3) . .
O35 P3 C6 107.3(3) . .
O9 P3 C6 108.1(3) . .
O15 P3 C6 104.5(3) . .
O35 P3 Na1 113.0(3) . .
O9 P3 Na1 31.72(19) . .
O15 P3 Na1 82.1(2) . .
C6 P3 Na1 133.1(2) . .
O35 P3 Rb3 88.8(2) . .
O9 P3 Rb3 49.94(19) . .
O15 P3 Rb3 82.7(2) . .
C6 P3 Rb3 157.7(2) . .
Na1 P3 Rb3 25.71(10) . .
O36 P4 O8 110.6(3) . .
O36 P4 O20 113.8(3) . .
O8 P4 O20 108.9(4) . .
O36 P4 C6 112.4(3) . .
O8 P4 C6 109.4(3) . .
O20 P4 C6 101.3(3) . .
O37 P5 O5 112.0(3) . .
O37 P5 O26 112.1(3) . .
O5 P5 O26 109.5(4) . .
O37 P5 C11 112.9(3) . .
O5 P5 C11 109.6(3) . .
O26 P5 C11 100.0(3) . .
O4 P6 O38 113.5(4) . .
O4 P6 O30 108.6(3) . .
O38 P6 O30 111.6(3) . .
O4 P6 C11 108.4(3) . .
O38 P6 C11 107.9(3) . .
O30 P6 C11 106.6(3) . .
O4 P6 Na2 31.8(2) . .
O38 P6 Na2 110.4(3) . .
O30 P6 Na2 81.7(2) . .
C11 P6 Na2 134.2(2) . .
O4 P6 Rb2 49.4(2) . .
O38 P6 Rb2 85.0(3) . .
O30 P6 Rb2 84.4(2) . .
C11 P6 Rb2 157.7(2) . .
Na2 P6 Rb2 26.37(10) . .
O25 P7 O39 111.8(3) . .
O25 P7 O11 110.8(3) . .
O39 P7 O11 113.2(3) . .
O25 P7 C16 104.5(3) . .
O39 P7 C16 109.2(3) . .
O11 P7 C16 106.9(3) . .
O25 P7 Na1 84.0(2) . .
O39 P7 Na1 109.4(2) . .
O11 P7 Na1 32.4(2) . .
C16 P7 Na1 133.5(3) . .
O25 P7 Rb3 83.0(2) . .
O39 P7 Rb3 85.6(2) . .
O11 P7 Rb3 52.1(2) . .
C16 P7 Rb3 158.7(2) . .
Na1 P7 Rb3 26.06(10) . .
O25 P7 Rb4 40.2(2) . 1_565
O39 P7 Rb4 77.0(3) . 1_565
O11 P7 Rb4 146.6(2) . 1_565
C16 P7 Rb4 98.6(3) . 1_565
Na1 P7 Rb4 114.56(15) . 1_565
Rb3 P7 Rb4 99.79(15) . 1_565
O31 P8 O40 112.4(3) . .
O31 P8 O10 110.2(4) . .
O40 P8 O10 111.6(3) . .
O31 P8 C16 100.4(3) . .
O40 P8 C16 112.3(3) . .
O10 P8 C16 109.4(3) . .
V1A O1 V1B 5.83(18) . .
V1A O1 Na1 177.4(4) . .
V1B O1 Na1 175.9(3) . .
P2 O2 V1A 129.4(3) . .
P2 O2 V1B 123.3(4) . .
V1A O2 V1B 16.13(15) . .
P2 O2 Na2 129.0(3) . .
V1A O2 Na2 98.5(3) . .
V1B O2 Na2 97.6(3) . .
P2 O2 Rb2 104.4(2) . .
V1A O2 Rb2 108.1(3) . .
V1B O2 Rb2 98.3(3) . .
Na2 O2 Rb2 34.20(17) . .
P1 O3 V1B 146.6(5) . .
P1 O3 V1A 134.0(4) . .
V1B O3 V1A 17.6(2) . .
P6 O4 V1B 122.6(5) . .
P6 O4 V1A 133.5(4) . .
V1B O4 V1A 17.1(2) . .
P6 O4 Na2 127.5(3) . .
V1B O4 Na2 102.9(3) . .
V1A O4 Na2 97.4(3) . .
P6 O4 Rb2 109.0(2) . .
V1B O4 Rb2 98.8(3) . .
V1A O4 Rb2 103.1(2) . .
Na2 O4 Rb2 32.73(17) . .
P5 O5 V1B 142.3(4) . .
P5 O5 V1A 136.3(4) . .
V1B O5 V1A 16.2(3) . .
V1B O6 V1A 6.2(2) . .
V1B O6 Rb1 127.4(4) . .
V1A O6 Rb1 126.5(3) . .
V1B O6 Rb5 116.8(4) . .
V1A O6 Rb5 122.7(3) . .
Rb1 O6 Rb5 91.3(2) . .
V1B O6 Rb2 90.8(4) . .
V1A O6 Rb2 86.3(3) . .
Rb1 O6 Rb2 118.1(3) . .
Rb5 O6 Rb2 114.5(2) . .
V2B O7 V2A 3.5(2) . .
V2B O7 Na4 104.7(5) . 2_574
V2A O7 Na4 108.1(5) . 2_574
V2B O7 Rb1 131.0(4) . 2_574
V2A O7 Rb1 131.0(3) . 2_574
Na4 O7 Rb1 68.2(3) 2_574 2_574
V2B O7 Rb5 122.8(4) . 2_574
V2A O7 Rb5 125.6(3) . 2_574
Na4 O7 Rb5 51.6(3) 2_574 2_574
Rb1 O7 Rb5 91.55(19) 2_574 2_574
P4 O8 V2B 144.0(3) . .
P4 O8 V2A 136.5(4) . .
V2B O8 V2A 17.55(17) . .
P4 O8 Na4 118.6(4) . 2_574
V2B O8 Na4 80.9(5) . 2_574
V2A O8 Na4 97.2(5) . 2_574
P3 O9 V2A 132.3(3) . .
P3 O9 V2B 123.8(4) . .
V2A O9 V2B 17.42(12) . .
P3 O9 Na1 127.4(3) . .
V2A O9 Na1 99.4(3) . .
V2B O9 Na1 102.7(3) . .
P3 O9 Rb3 108.2(2) . .
V2A O9 Rb3 108.3(3) . .
V2B O9 Rb3 102.0(3) . .
Na1 O9 Rb3 31.49(15) . .
P8 O10 V2B 142.9(4) . .
P8 O10 V2A 137.0(4) . .
V2B O10 V2A 17.57(14) . .
P7 O11 V2A 132.7(4) . .
P7 O11 V2B 124.5(4) . .
V2A O11 V2B 17.13(11) . .
P7 O11 Na1 127.0(3) . .
V2A O11 Na1 98.4(3) . .
V2B O11 Na1 99.9(2) . .
P7 O11 Rb3 105.7(3) . .
V2A O11 Rb3 108.1(3) . .
V2B O11 Rb3 100.4(3) . .
Na1 O11 Rb3 31.41(16) . .
V2A O12 V2B 3.09(19) . .
V2A O12 Na2 175.2(4) . .
V2B O12 Na2 173.1(3) . .
V3 O14 Na1 121.4(3) . .
V3 O14 Rb3 138.5(3) . .
Na1 O14 Rb3 36.16(16) . .
P3 O15 V3 138.8(3) . .
P1 O16 V3 124.9(3) . .
C1 O17 V3 123.8(3) . .
V4 O19 Na2 121.8(3) . .
V4 O19 Rb2 133.8(3) . .
Na2 O19 Rb2 36.82(16) . .
P4 O20 V4 124.5(3) . .
P2 O21 V4 135.4(3) . .
C6 O22 V4 122.5(4) . .
V5 O23 Rb4 107.2(3) . 1_565
V5 O24 Na1 121.3(3) . .
V5 O24 Rb3 136.7(3) . .
Na1 O24 Rb3 36.58(16) . .
P7 O25 V5 136.8(3) . .
P7 O25 Rb4 120.3(3) . 1_565
V5 O25 Rb4 102.6(3) . 1_565
P5 O26 V5 125.2(3) . .
C11 O27 V5 122.9(4) . .
V6 O28 Na2 122.6(4) . .
V6 O28 Rb2 136.1(3) . .
Na2 O28 Rb2 34.73(17) . .
P6 O30 V6 138.4(3) . .
P8 O31 V6 124.0(3) . .
C16 O32 V6 122.7(4) . .
P2 O34 Rb1 135.9(3) . .
P3 O35 Rb5 138.8(3) . 2_574
P4 O36 Na5 118.1(4) . 1_465
P4 O36 Rb5 104.6(3) . 2_574
Na5 O36 Rb5 58.3(3) 1_465 2_574
P5 O37 Na3 136.3(4) . .
P5 O37 Rb5 103.9(3) . .
Na3 O37 Rb5 45.20(18) . .
P6 O38 Rb5 143.8(3) . .
P7 O39 Rb1 141.1(3) . 2_574
P8 O40 Na6 142.5(5) . 2_574
P8 O40 Rb1 106.9(3) . 2_574
Na6 O40 Rb1 56.9(3) 2_574 2_574
O17 C1 C2 111.8(5) . .
O17 C1 P2 107.8(4) . .
C2 C1 P2 110.0(5) . .
O17 C1 P1 102.5(4) . .
C2 C1 P1 113.6(5) . .
P2 C1 P1 110.8(3) . .
C1 C2 C3 117.9(6) . .
C1 C2 H2A 107.8 . .
C3 C2 H2A 107.8 . .
C1 C2 H2B 107.8 . .
C3 C2 H2B 107.8 . .
H2A C2 H2B 107.2 . .
C4 C3 C2 113.7(6) . .
C4 C3 H3A 108.8 . .
C2 C3 H3A 108.8 . .
C4 C3 H3B 108.8 . .
C2 C3 H3B 108.8 . .
H3A C3 H3B 107.7 . .
N5 C4 C3 112.5(7) . .
N5 C4 H4A 109.1 . .
C3 C4 H4A 109.1 . .
N5 C4 H4B 109.1 . .
C3 C4 H4B 109.1 . .
H4A C4 H4B 107.8 . .
C4 N5 H5A 109.5 . .
C4 N5 H5B 109.5 . .
H5A N5 H5B 109.5 . .
C4 N5 H5C 109.5 . .
H5A N5 H5C 109.5 . .
H5B N5 H5C 109.5 . .
O22 C6 C7 111.9(6) . .
O22 C6 P3 108.7(4) . .
C7 C6 P3 106.5(4) . .
O22 C6 P4 104.0(4) . .
C7 C6 P4 114.5(5) . .
P3 C6 P4 111.2(4) . .
C6 C7 C8 115.6(6) . .
C6 C7 H7A 108.4 . .
C8 C7 H7A 108.4 . .
C6 C7 H7B 108.4 . .
C8 C7 H7B 108.4 . .
H7A C7 H7B 107.4 . .
C9 C8 C7 106.7(6) . .
C9 C8 H8A 110.4 . .
C7 C8 H8A 110.4 . .
C9 C8 H8B 110.4 . .
C7 C8 H8B 110.4 . .
H8A C8 H8B 108.6 . .
N10 C9 C8 111.9(7) . .
N10 C9 H9A 109.2 . .
C8 C9 H9A 109.2 . .
N10 C9 H9B 109.2 . .
C8 C9 H9B 109.2 . .
H9A C9 H9B 107.9 . .
C9 N10 H10A 109.5 . .
C9 N10 H10B 109.5 . .
H10A N10 H10B 109.5 . .
C9 N10 H10C 109.5 . .
H10A N10 H10C 109.5 . .
H10B N10 H10C 109.5 . .
O27 C11 C12 109.3(6) . .
O27 C11 P5 104.7(4) . .
C12 C11 P5 115.3(5) . .
O27 C11 P6 108.3(4) . .
C12 C11 P6 108.0(5) . .
P5 C11 P6 111.0(4) . .
C11 C12 C13 117.0(6) . .
C11 C12 H12A 108.0 . .
C13 C12 H12A 108.0 . .
C11 C12 H12B 108.0 . .
C13 C12 H12B 108.0 . .
H12A C12 H12B 107.3 . .
C12 C13 C14 108.3(7) . .
C12 C13 H13A 110.0 . .
C14 C13 H13A 110.0 . .
C12 C13 H13B 110.0 . .
C14 C13 H13B 110.0 . .
H13A C13 H13B 108.4 . .
N15 C14 C13 112.1(7) . .
N15 C14 H14A 109.2 . .
C13 C14 H14A 109.2 . .
N15 C14 H14B 109.2 . .
C13 C14 H14B 109.2 . .
H14A C14 H14B 107.9 . .
C14 N15 H15A 109.5 . .
C14 N15 H15B 109.5 . .
H15A N15 H15B 109.5 . .
C14 N15 H15C 109.5 . .
H15A N15 H15C 109.5 . .
H15B N15 H15C 109.5 . .
O32 C16 C17 109.1(6) . .
O32 C16 P7 110.0(5) . .
C17 C16 P7 107.8(5) . .
O32 C16 P8 103.9(5) . .
C17 C16 P8 113.7(5) . .
P7 C16 P8 112.3(3) . .
C18 C17 C16 115.9(7) . .
C18 C17 H17A 108.3 . .
C16 C17 H17A 108.3 . .
C18 C17 H17B 108.3 . .
C16 C17 H17B 108.3 . .
H17A C17 H17B 107.4 . .
C19 C18 C17 111.2(8) . .
C19 C18 H18A 109.4 . .
C17 C18 H18A 109.4 . .
C19 C18 H18B 109.4 . .
C17 C18 H18B 109.4 . .
H18A C18 H18B 108.0 . .
N20 C19 C18 110.4(9) . .
N20 C19 H19A 109.6 . .
C18 C19 H19A 109.6 . .
N20 C19 H19B 109.6 . .
C18 C19 H19B 109.6 . .
H19A C19 H19B 108.1 . .
C19 N20 H20A 109.5 . .
C19 N20 H20B 109.5 . .
H20A N20 H20B 109.5 . .
C19 N20 H20C 109.5 . .
H20A N20 H20C 109.5 . .
H20B N20 H20C 109.5 . .
O6 Rb1 O39 104.5(2) . 2_575
O6 Rb1 O34 63.8(2) . .
O39 Rb1 O34 77.95(16) 2_575 .
O6 Rb1 O9W 120.3(3) . .
O39 Rb1 O9W 109.5(2) 2_575 .
O34 Rb1 O9W 168.8(3) . .
O6 Rb1 Na6 156.9(3) . .
O39 Rb1 Na6 79.0(3) 2_575 .
O34 Rb1 Na6 95.4(3) . .
O9W Rb1 Na6 78.3(4) . .
O6 Rb1 O7 77.0(2) . 2_575
O39 Rb1 O7 60.73(19) 2_575 2_575
O34 Rb1 O7 112.2(2) . 2_575
O9W Rb1 O7 78.9(3) . 2_575
Na6 Rb1 O7 122.7(3) . 2_575
O6 Rb1 Na4 82.1(2) . .
O39 Rb1 Na4 102.9(2) 2_575 .
O34 Rb1 Na4 144.4(2) . .
O9W Rb1 Na4 43.7(3) . .
Na6 Rb1 Na4 119.9(4) . .
O7 Rb1 Na4 46.1(2) 2_575 .
O6 Rb1 O12W 61.2(3) . .
O39 Rb1 O12W 145.8(3) 2_575 .
O34 Rb1 O12W 115.6(2) . .
O9W Rb1 O12W 63.0(3) . .
Na6 Rb1 O12W 127.0(4) . .
O7 Rb1 O12W 85.3(3) 2_575 .
Na4 Rb1 O12W 47.2(3) . .
O6 Rb1 O5W 111.1(3) . .
O39 Rb1 O5W 52.1(2) 2_575 .
O34 Rb1 O5W 49.3(2) . .
O9W Rb1 O5W 128.5(3) . .
Na6 Rb1 O5W 52.7(4) . .
O7 Rb1 O5W 112.3(3) 2_575 .
Na4 Rb1 O5W 153.2(3) . .
O12W Rb1 O5W 159.6(3) . .
O6 Rb1 O40 157.82(19) . 2_575
O39 Rb1 O40 66.22(14) 2_575 2_575
O34 Rb1 O40 128.99(16) . 2_575
O9W Rb1 O40 51.5(2) . 2_575
Na6 Rb1 O40 44.4(3) . 2_575
O7 Rb1 O40 80.96(17) 2_575 2_575
Na4 Rb1 O40 80.7(2) . 2_575
O12W Rb1 O40 114.4(2) . 2_575
O5W Rb1 O40 79.8(2) . 2_575
O6 Rb1 V1B 19.7(2) . .
O39 Rb1 V1B 118.69(13) 2_575 .
O34 Rb1 V1B 58.72(17) . .
O9W Rb1 V1B 121.0(2) . .
Na6 Rb1 V1B 140.2(3) . .
O7 Rb1 V1B 96.2(2) 2_575 .
Na4 Rb1 V1B 92.2(2) . .
O12W Rb1 V1B 58.0(2) . .
O5W Rb1 V1B 107.9(2) . .
O40 Rb1 V1B 172.30(17) 2_575 .
O6 Rb1 Rb5 49.23(16) . .
O39 Rb1 Rb5 103.61(14) 2_575 .
O34 Rb1 Rb5 111.37(14) . .
O9W Rb1 Rb5 75.6(3) . .
Na6 Rb1 Rb5 153.1(3) . .
O7 Rb1 Rb5 45.24(13) 2_575 .
Na4 Rb1 Rb5 33.23(18) . .
O12W Rb1 Rb5 42.8(2) . .
O5W Rb1 Rb5 148.0(2) . .
O40 Rb1 Rb5 111.50(12) 2_575 .
V1B Rb1 Rb5 62.27(18) . .
Na2 Rb2 O19 58.2(2) . .
Na2 Rb2 O28 50.6(2) . .
O19 Rb2 O28 78.69(18) . .
Na2 Rb2 O2 48.3(2) . .
O19 Rb2 O2 68.25(16) . .
O28 Rb2 O2 98.37(17) . .
Na2 Rb2 O8W 135.7(3) . .
O19 Rb2 O8W 100.0(3) . .
O28 Rb2 O8W 171.5(3) . .
O2 Rb2 O8W 88.9(3) . .
Na2 Rb2 O4 44.6(2) . .
O19 Rb2 O4 101.42(18) . .
O28 Rb2 O4 65.42(16) . .
O2 Rb2 O4 52.98(14) . .
O8W Rb2 O4 123.0(3) . .
Na2 Rb2 O1W 121.6(2) . .
O19 Rb2 O1W 165.38(19) . .
O28 Rb2 O1W 112.96(16) . .
O2 Rb2 O1W 100.34(16) . .
O8W Rb2 O1W 69.8(3) . .
O4 Rb2 O1W 77.02(14) . .
Na2 Rb2 O6 82.7(2) . .
O19 Rb2 O6 117.43(18) . .
O28 Rb2 O6 113.75(19) . .
O2 Rb2 O6 49.67(15) . .
O8W Rb2 O6 74.4(3) . .
O4 Rb2 O6 48.80(16) . .
O1W Rb2 O6 50.68(14) . .
Na2 Rb2 P2 67.8(2) . .
O19 Rb2 P2 64.16(13) . .
O28 Rb2 P2 118.25(15) . .
O2 Rb2 P2 23.58(10) . .
O8W Rb2 P2 67.9(3) . .
O4 Rb2 P2 75.47(11) . .
O1W Rb2 P2 101.66(13) . .
O6 Rb2 P2 56.09(13) . .
Na2 Rb2 P6 60.45(19) . .
O19 Rb2 P6 118.55(16) . .
O28 Rb2 P6 60.92(13) . .
O2 Rb2 P6 73.91(11) . .
O8W Rb2 P6 126.0(3) . .
O4 Rb2 P6 21.59(10) . .
O1W Rb2 P6 64.03(10) . .
O6 Rb2 P6 55.25(14) . .
P2 Rb2 P6 95.32(8) . .
Na2 Rb2 V1B 56.3(3) . .
O19 Rb2 V1B 98.1(3) . .
O28 Rb2 V1B 93.5(2) . .
O2 Rb2 V1B 32.0(2) . .
O8W Rb2 V1B 95.0(3) . .
O4 Rb2 V1B 29.99(13) . .
O1W Rb2 V1B 73.2(3) . .
O6 Rb2 V1B 26.4(3) . .
P2 Rb2 V1B 49.63(11) . .
P6 Rb2 V1B 46.41(8) . .
Na2 Rb2 V1A 48.5(2) . .
O19 Rb2 V1A 90.5(2) . .
O28 Rb2 V1A 88.78(17) . .
O2 Rb2 V1A 26.71(13) . .
O8W Rb2 V1A 99.7(3) . .
O4 Rb2 V1A 28.88(11) . .
O1W Rb2 V1A 81.31(18) . .
O6 Rb2 V1A 34.47(19) . .
P2 Rb2 V1A 47.19(7) . .
P6 Rb2 V1A 48.16(7) . .
V1B Rb2 V1A 8.33(11) . .
Na1 Rb3 O24 57.8(2) . .
Na1 Rb3 O14 55.6(2) . .
O24 Rb3 O14 81.06(19) . .
Na1 Rb3 O1W 117.1(2) . 2_574
O24 Rb3 O1W 153.9(2) . 2_574
O14 Rb3 O1W 118.56(19) . 2_574
Na1 Rb3 O9 44.05(19) . .
O24 Rb3 O9 100.78(19) . .
O14 Rb3 O9 67.38(16) . .
O1W Rb3 O9 74.36(15) 2_574 .
Na1 Rb3 O11 45.0(2) . .
O24 Rb3 O11 67.97(16) . .
O14 Rb3 O11 99.91(18) . .
O1W Rb3 O11 90.54(17) 2_574 .
O9 Rb3 O11 50.99(14) . .
Na1 Rb3 O8W 122.7(3) . 2_574
O24 Rb3 O8W 93.2(3) . 2_574
O14 Rb3 O8W 174.0(3) . 2_574
O1W Rb3 O8W 67.5(3) 2_574 2_574
O9 Rb3 O8W 116.0(3) . 2_574
O11 Rb3 O8W 79.6(2) . 2_574
Na1 Rb3 P7 62.8(2) . .
O24 Rb3 P7 62.76(13) . .
O14 Rb3 P7 118.27(16) . .
O1W Rb3 P7 91.70(14) 2_574 .
O9 Rb3 P7 72.35(12) . .
O11 Rb3 P7 22.18(10) . .
O8W Rb3 P7 60.0(2) 2_574 .
Na1 Rb3 P3 60.73(18) . .
O24 Rb3 P3 118.40(17) . .
O14 Rb3 P3 61.71(13) . .
O1W Rb3 P3 64.83(10) 2_574 .
O9 Rb3 P3 21.88(10) . .
O11 Rb3 P3 72.24(12) . .
O8W Rb3 P3 123.4(3) 2_574 .
P7 Rb3 P3 92.70(9) . .
Na1 Rb3 V2B 53.1(3) . .
O24 Rb3 V2B 95.8(2) . .
O14 Rb3 V2B 94.5(2) . .
O1W Rb3 V2B 67.2(2) 2_574 .
O9 Rb3 V2B 29.04(14) . .
O11 Rb3 V2B 29.82(17) . .
O8W Rb3 V2B 88.0(3) 2_574 .
P7 Rb3 V2B 47.05(8) . .
P3 Rb3 V2B 46.32(7) . .
Na1 Rb3 V5 56.61(17) . .
O24 Rb3 V5 15.42(11) . .
O14 Rb3 V5 92.16(14) . .
O1W Rb3 V5 138.52(16) 2_574 .
O9 Rb3 V5 95.40(13) . .
O11 Rb3 V5 55.03(11) . .
O8W Rb3 V5 82.6(3) 2_574 .
P7 Rb3 V5 47.48(5) . .
P3 Rb3 V5 115.87(10) . .
V2B Rb3 V5 84.29(18) . .
Na1 Rb3 V2A 44.9(3) . .
O24 Rb3 V2A 89.3(2) . .
O14 Rb3 V2A 88.64(19) . .
O1W Rb3 V2A 75.1(2) 2_574 .
O9 Rb3 V2A 26.47(11) . .
O11 Rb3 V2A 26.29(12) . .
O8W Rb3 V2A 93.3(3) 2_574 .
P7 Rb3 V2A 46.29(7) . .
P3 Rb3 V2A 46.47(7) . .
V2B Rb3 V2A 8.22(7) . .
V5 Rb3 V2A 78.78(14) . .
O2W Rb4 O25 114.1(3) 3_645 1_545
O2W Rb4 O23 81.8(3) 3_645 1_545
O25 Rb4 O23 53.64(18) 1_545 1_545
O2W Rb4 O13W 79.5(10) 3_645 2_664
O25 Rb4 O13W 166.4(10) 1_545 2_664
O23 Rb4 O13W 132.2(9) 1_545 2_664
O2W Rb4 O5W 135.0(4) 3_645 2_564
O25 Rb4 O5W 84.5(3) 1_545 2_564
O23 Rb4 O5W 135.6(3) 1_545 2_564
O13W Rb4 O5W 85.8(9) 2_664 2_564
O2W Rb4 V5 95.7(2) 3_645 1_545
O25 Rb4 V5 29.98(12) 1_545 1_545
O23 Rb4 V5 23.71(11) 1_545 1_545
O13W Rb4 V5 154.8(9) 2_664 1_545
O5W Rb4 V5 113.6(2) 2_564 1_545
O2W Rb4 P7 125.0(3) 3_645 1_545
O25 Rb4 P7 19.44(11) 1_545 1_545
O23 Rb4 P7 72.97(16) 1_545 1_545
O13W Rb4 P7 150.4(10) 2_664 1_545
O5W Rb4 P7 65.3(2) 2_564 1_545
V5 Rb4 P7 49.38(8) 1_545 1_545
Na3 Rb5 Na4 80.3(3) . .
Na3 Rb5 O38 117.1(2) . .
Na4 Rb5 O38 140.2(4) . .
Na3 Rb5 O35 144.9(3) . 2_575
Na4 Rb5 O35 103.2(3) . 2_575
O38 Rb5 O35 82.78(17) . 2_575
Na3 Rb5 O12W 52.7(4) . .
Na4 Rb5 O12W 55.1(4) . .
O38 Rb5 O12W 105.1(3) . .
O35 Rb5 O12W 154.3(4) 2_575 .
Na3 Rb5 Na5 48.9(2) . 2_665
Na4 Rb5 Na5 45.2(3) . 2_665
O38 Rb5 Na5 165.9(2) . 2_665
O35 Rb5 Na5 109.7(2) 2_575 2_665
O12W Rb5 Na5 66.6(3) . 2_665
Na3 Rb5 O7 128.9(3) . 2_575
Na4 Rb5 O7 48.6(3) . 2_575
O38 Rb5 O7 104.1(3) . 2_575
O35 Rb5 O7 64.88(18) 2_575 2_575
O12W Rb5 O7 89.4(4) . 2_575
Na5 Rb5 O7 87.5(3) 2_665 2_575
Na3 Rb5 O1W 158.9(3) . .
Na4 Rb5 O1W 97.2(3) . .
O38 Rb5 O1W 53.17(18) . .
O35 Rb5 O1W 56.21(15) 2_575 .
O12W Rb5 O1W 108.7(3) . .
Na5 Rb5 O1W 139.2(3) 2_665 .
O7 Rb5 O1W 51.65(19) 2_575 .
Na3 Rb5 O6 107.6(3) . .
Na4 Rb5 O6 81.6(3) . .
O38 Rb5 O6 59.4(2) . .
O35 Rb5 O6 107.5(2) 2_575 .
O12W Rb5 O6 59.6(3) . .
Na5 Rb5 O6 120.0(3) 2_665 .
O7 Rb5 O6 68.1(2) 2_575 .
O1W Rb5 O6 51.50(18) . .
Na3 Rb5 O11W 114.9(5) . 2_675
Na4 Rb5 O11W 151.4(3) . 2_675
O38 Rb5 O11W 56.5(3) . 2_675
O35 Rb5 O11W 50.1(3) 2_575 2_675
O12W Rb5 O11W 153.3(4) . 2_675
Na5 Rb5 O11W 126.5(4) 2_665 2_675
O7 Rb5 O11W 112.6(4) 2_575 2_675
O1W Rb5 O11W 76.9(4) . 2_675
O6 Rb5 O11W 113.6(4) . 2_675
Na3 Rb5 O37 46.77(17) . .
Na4 Rb5 O37 116.0(3) . .
O38 Rb5 O37 70.30(17) . .
O35 Rb5 O37 140.5(2) 2_575 .
O12W Rb5 O37 63.7(3) . .
Na5 Rb5 O37 95.6(2) 2_665 .
O7 Rb5 O37 148.6(2) 2_575 .
O1W Rb5 O37 119.33(16) . .
O6 Rb5 O37 83.48(18) . .
O11W Rb5 O37 90.5(3) 2_675 .
Na3 Rb5 O36 82.8(2) . 2_575
Na4 Rb5 O36 71.4(3) . 2_575
O38 Rb5 O36 141.9(2) . 2_575
O35 Rb5 O36 66.00(15) 2_575 2_575
O12W Rb5 O36 112.5(2) . 2_575
Na5 Rb5 O36 46.3(2) 2_665 2_575
O7 Rb5 O36 82.62(19) 2_575 2_575
O1W Rb5 O36 116.50(14) . 2_575
O6 Rb5 O36 149.16(19) . 2_575
O11W Rb5 O36 86.1(3) 2_675 2_575
O37 Rb5 O36 121.51(16) . 2_575
Rb3 Na1 O9 104.5(3) . .
Rb3 Na1 O11 103.5(3) . .
O9 Na1 O11 73.1(2) . .
Rb3 Na1 O14 88.2(3) . .
O9 Na1 O14 92.5(2) . .
O11 Na1 O14 163.2(3) . .
Rb3 Na1 O24 85.6(3) . .
O9 Na1 O24 162.8(3) . .
O11 Na1 O24 91.2(2) . .
O14 Na1 O24 101.9(2) . .
Rb3 Na1 O1 164.4(3) . .
O9 Na1 O1 89.2(2) . .
O11 Na1 O1 87.3(3) . .
O14 Na1 O1 83.8(3) . .
O24 Na1 O1 83.0(2) . .
Rb3 Na1 V2A 113.4(3) . .
O9 Na1 V2A 37.06(15) . .
O11 Na1 V2A 36.83(16) . .
O14 Na1 V2A 127.3(2) . .
O24 Na1 V2A 126.1(2) . .
O1 Na1 V2A 82.0(3) . .
Rb3 Na1 V2B 103.0(4) . .
O9 Na1 V2B 36.17(15) . .
O11 Na1 V2B 37.38(17) . .
O14 Na1 V2B 128.7(2) . .
O24 Na1 V2B 128.5(2) . .
O1 Na1 V2B 92.4(3) . .
V2A Na1 V2B 10.42(7) . .
Rb3 Na1 P3 93.6(2) . .
O9 Na1 P3 20.89(13) . .
O11 Na1 P3 92.82(19) . .
O14 Na1 P3 74.20(17) . .
O24 Na1 P3 176.0(2) . .
O1 Na1 P3 97.04(19) . .
V2A Na1 P3 57.73(11) . .
V2B Na1 P3 55.44(11) . .
Rb3 Na1 P7 91.2(2) . .
O9 Na1 P7 91.99(18) . .
O11 Na1 P7 20.63(14) . .
O14 Na1 P7 175.5(2) . .
O24 Na1 P7 73.62(17) . .
O1 Na1 P7 95.8(2) . .
V2A Na1 P7 57.00(11) . .
V2B Na1 P7 55.83(10) . .
P3 Na1 P7 110.31(13) . .
Rb3 Na1 V3 103.2(2) . .
O9 Na1 V3 71.80(16) . .
O11 Na1 V3 140.0(2) . .
O14 Na1 V3 23.17(14) . .
O24 Na1 V3 120.1(2) . .
O1 Na1 V3 73.80(19) . .
V2A Na1 V3 104.50(15) . .
V2B Na1 V3 107.26(14) . .
P3 Na1 V3 56.31(7) . .
P7 Na1 V3 160.49(15) . .
Rb3 Na1 V5 99.7(2) . .
O9 Na1 V5 139.7(2) . .
O11 Na1 V5 70.22(17) . .
O14 Na1 V5 120.2(2) . .
O24 Na1 V5 23.05(14) . .
O1 Na1 V5 73.19(17) . .
V2A Na1 V5 103.47(15) . .
V2B Na1 V5 107.14(16) . .
P3 Na1 V5 160.44(15) . .
P7 Na1 V5 55.51(7) . .
V3 Na1 V5 132.62(14) . .
Rb2 Na2 O4 102.7(3) . .
Rb2 Na2 O2 97.5(3) . .
O4 Na2 O2 74.6(2) . .
Rb2 Na2 O28 94.7(3) . .
O4 Na2 O28 92.7(3) . .
O2 Na2 O28 164.0(3) . .
Rb2 Na2 O12 168.5(3) . .
O4 Na2 O12 88.9(3) . .
O2 Na2 O12 84.7(3) . .
O28 Na2 O12 85.4(3) . .
Rb2 Na2 O19 85.0(3) . .
O4 Na2 O19 162.4(3) . .
O2 Na2 O19 88.9(3) . .
O28 Na2 O19 102.5(3) . .
O12 Na2 O19 83.7(3) . .
Rb2 Na2 V1A 107.7(3) . .
O4 Na2 V1A 38.69(17) . .
O2 Na2 V1A 36.49(16) . .
O28 Na2 V1A 129.0(3) . .
O12 Na2 V1A 80.8(3) . .
O19 Na2 V1A 124.0(3) . .
Rb2 Na2 V1B 98.0(4) . .
O4 Na2 V1B 35.91(17) . .
O2 Na2 V1B 39.19(19) . .
O28 Na2 V1B 128.5(3) . .
O12 Na2 V1B 90.9(4) . .
O19 Na2 V1B 128.1(3) . .
V1A Na2 V1B 10.31(12) . .
Rb2 Na2 P6 93.2(2) . .
O4 Na2 P6 20.77(14) . .
O2 Na2 P6 94.0(2) . .
O28 Na2 P6 74.9(2) . .
O12 Na2 P6 98.0(2) . .
O19 Na2 P6 176.8(3) . .
V1A Na2 P6 59.09(14) . .
V1B Na2 P6 54.83(15) . .
Rb2 Na2 V6 107.4(2) . .
O4 Na2 V6 71.63(19) . .
O2 Na2 V6 141.5(2) . .
O28 Na2 V6 22.81(17) . .
O12 Na2 V6 76.7(2) . .
O19 Na2 V6 121.6(2) . .
V1A Na2 V6 106.41(16) . .
V1B Na2 V6 106.97(16) . .
P6 Na2 V6 56.44(10) . .
Rb2 Na2 V4 97.2(2) . .
O4 Na2 V4 139.7(2) . .
O2 Na2 V4 68.28(19) . .
O28 Na2 V4 120.4(2) . .
O12 Na2 V4 73.04(19) . .
O19 Na2 V4 22.77(15) . .
V1A Na2 V4 101.82(18) . .
V1B Na2 V4 107.1(2) . .
P6 Na2 V4 160.47(17) . .
V6 Na2 V4 134.18(15) . .
Na6 Na3 Na5 82.4(4) 4_566 2_665
Na6 Na3 Rb5 153.0(6) 4_566 .
Na5 Na3 Rb5 80.6(3) 2_665 .
Na6 Na3 O12W 83.5(6) 4_566 .
Na5 Na3 O12W 87.7(5) 2_665 .
Rb5 Na3 O12W 75.1(4) . .
Na6 Na3 O37 107.2(4) 4_566 .
Na5 Na3 O37 168.3(4) 2_665 .
Rb5 Na3 O37 88.0(2) . .
O12W Na3 O37 86.8(4) . .
Na6 Na3 O13W 75.1(11) 4_566 .
Na5 Na3 O13W 80.9(11) 2_665 .
Rb5 Na3 O13W 122.1(9) . .
O12W Na3 O13W 156.9(11) . .
O37 Na3 O13W 107.7(11) . .
Na6 Na3 Na4 103.3(5) 4_566 .
Na5 Na3 Na4 44.5(4) 2_665 .
Rb5 Na3 Na4 50.4(2) . .
O12W Na3 Na4 52.4(4) . .
O37 Na3 Na4 124.9(3) . .
O13W Na3 Na4 124.0(10) . .
Na5 Na4 O9W 99.9(5) 2_665 .
Na5 Na4 O7 138.9(6) 2_665 2_575
O9W Na4 O7 110.0(5) . 2_575
Na5 Na4 Rb5 82.6(4) 2_665 .
O9W Na4 Rb5 158.3(5) . .
O7 Na4 Rb5 79.8(3) 2_575 .
Na5 Na4 O12W 88.3(5) 2_665 .
O9W Na4 O12W 86.1(5) . .
O7 Na4 O12W 120.5(5) 2_575 .
Rb5 Na4 O12W 72.4(4) . .
Na5 Na4 O8 82.3(4) 2_665 2_575
O9W Na4 O8 110.4(4) . 2_575
O7 Na4 O8 61.4(3) 2_575 2_575
Rb5 Na4 O8 91.3(4) . 2_575
O12W Na4 O8 162.2(6) . 2_575
Na5 Na4 Rb1 155.3(5) 2_665 .
O9W Na4 Rb1 65.1(4) . .
O7 Na4 Rb1 65.7(3) 2_575 .
Rb5 Na4 Rb1 104.2(3) . .
O12W Na4 Rb1 71.8(4) . .
O8 Na4 Rb1 120.7(3) 2_575 .
Na5 Na4 Na3 48.5(3) 2_665 .
O9W Na4 Na3 117.4(4) . .
O7 Na4 Na3 129.0(4) 2_575 .
Rb5 Na4 Na3 49.2(2) . .
O12W Na4 Na3 49.3(4) . .
O8 Na4 Na3 114.4(4) 2_575 .
Rb1 Na4 Na3 119.0(3) . .
Na5 Na4 V2B 117.6(5) 2_665 2_575
O9W Na4 V2B 102.3(4) . 2_575
O7 Na4 V2B 29.7(3) 2_575 2_575
Rb5 Na4 V2B 95.4(3) . 2_575
O12W Na4 V2B 150.2(5) . 2_575
O8 Na4 V2B 35.32(19) 2_575 2_575
Rb1 Na4 V2B 85.8(3) . 2_575
Na3 Na4 V2B 139.0(4) . 2_575
Na4 Na5 Na3 86.9(5) 2_664 2_664
Na4 Na5 O36 95.6(5) 2_664 1_645
Na3 Na5 O36 107.0(4) 2_664 1_645
Na4 Na5 Na6 108.0(6) 2_664 3_645
Na3 Na5 Na6 47.9(3) 2_664 3_645
O36 Na5 Na6 142.5(6) 1_645 3_645
Na4 Na5 Rb5 52.2(3) 2_664 2_664
Na3 Na5 Rb5 50.5(2) 2_664 2_664
O36 Na5 Rb5 75.4(3) 1_645 2_664
Na6 Na5 Rb5 96.3(4) 3_645 2_664
Na3 Na6 O40 119.9(6) 4_466 2_575
Na3 Na6 O5W 117.8(7) 4_466 .
O40 Na6 O5W 110.9(5) 2_575 .
Na3 Na6 O13W 55.7(13) 4_466 4_466
O40 Na6 O13W 101.7(11) 2_575 4_466
O5W Na6 O13W 142.1(10) . 4_466
Na3 Na6 Rb1 149.6(7) 4_466 .
O40 Na6 Rb1 78.7(4) 2_575 .
O5W Na6 Rb1 70.1(4) . .
O13W Na6 Rb1 99.0(13) 4_466 .
Na3 Na6 Na5 49.6(3) 4_466 3_655
O40 Na6 Na5 164.7(7) 2_575 3_655
O5W Na6 Na5 84.3(5) . 3_655
O13W Na6 Na5 63.5(10) 4_466 3_655
Rb1 Na6 Na5 106.4(5) . 3_655
Na3 Na6 Rb5 13.8(3) 4_466 4_466
O40 Na6 Rb5 130.4(4) 2_575 4_466
O5W Na6 Rb5 104.0(5) . 4_466
O13W Na6 Rb5 65.8(12) 4_466 4_466
Rb1 Na6 Rb5 148.1(4) . 4_466
Na5 Na6 Rb5 42.0(3) 3_655 4_466
Rb3 O1W Rb2 88.98(14) 2_575 .
Rb3 O1W Rb5 137.49(16) 2_575 .
Rb2 O1W Rb5 132.50(16) . .
Na6 O5W Rb1 57.2(4) . .
Na6 O5W Rb4 126.1(5) . 2_565
Rb1 O5W Rb4 129.1(3) . 2_565
Rb2 O8W Rb3 86.1(4) . 2_575
Na4 O9W Rb1 71.1(4) . .
Na3 O12W Na4 78.3(5) . .
Na3 O12W Rb5 52.2(3) . .
Na4 O12W Rb5 52.5(3) . .
Na3 O12W Rb1 136.2(5) . .
Na4 O12W Rb1 61.0(4) . .
Rb5 O12W Rb1 88.0(4) . .
Na3 O13W Na6 49.1(12) . 4_566
Na3 O13W Rb4 151.1(17) . 2_665
Na6 O13W Rb4 142.4(19) 4_566 2_665

loop_
_geom_bond_atom_site_label_1
_geom_bond_atom_site_label_2
_geom_bond_distance
_geom_bond_site_symmetry_2
V1A V1B 0.598(7) .
V1A O1 1.588(12) .
V1A O2 1.931(6) .
V1A O3 1.959(6) .
V1A O4 2.025(6) .
V1A O5 2.087(8) .
V1A O6 2.317(12) .
V1A Na2 3.212(6) .
V1A Rb2 4.084(5) .
V1B O6 1.760(18) .
V1B O5 1.872(7) .
V1B O3 1.938(7) .
V1B O4 2.000(6) .
V1B O2 2.119(10) .
V1B O1 2.155(18) .
V1B Na2 3.324(7) .
V1B Rb2 3.955(5) .
V1B Rb1 4.149(14) .
V2A V2B 0.609(4) .
V2A O12 1.644(14) .
V2A O11 1.965(6) .
V2A O9 1.981(5) .
V2A O10 2.007(7) .
V2A O8 2.021(7) .
V2A O7 2.275(15) .
V2A Na1 3.244(6) .
V2A Rb3 4.219(6) .
V2B O7 1.678(18) .
V2B O8 1.916(6) .
V2B O10 1.977(6) .
V2B O9 2.030(6) .
V2B O11 2.068(8) .
V2B O12 2.245(18) .
V2B Na4 3.273(17) 2_574
V2B Na1 3.356(7) .
V2B Rb3 4.090(6) .
V3 O13 1.614(5) .
V3 O14 1.617(6) .
V3 O15 1.945(5) .
V3 O16 1.957(5) .
V3 O17 2.024(5) .
V3 Na1 3.506(5) .
V3 Rb3 4.231(4) .
V4 O19 1.634(6) .
V4 O18 1.643(6) .
V4 O21 1.946(5) .
V4 O20 1.977(6) .
V4 O22 2.066(4) .
V4 Na2 3.589(5) .
V4 Rb2 4.173(3) .
V5 O24 1.621(6) .
V5 O23 1.633(6) .
V5 O26 1.969(6) .
V5 O25 1.986(5) .
V5 O27 2.033(4) .
V5 Na1 3.540(4) .
V5 Rb4 3.878(7) 1_565
V5 Rb3 4.178(4) .
V6 O28 1.599(6) .
V6 O29 1.640(5) .
V6 O30 1.933(5) .
V6 O31 1.991(6) .
V6 O32 2.051(5) .
V6 Na2 3.477(6) .
P1 O33 1.496(6) .
P1 O3 1.543(5) .
P1 O16 1.545(6) .
P1 C1 1.852(6) .
P2 O34 1.511(5) .
P2 O2 1.548(5) .
P2 O21 1.551(5) .
P2 C1 1.817(7) .
P2 Rb2 3.747(4) .
P3 O35 1.487(5) .
P3 O9 1.535(5) .
P3 O15 1.545(5) .
P3 C6 1.840(7) .
P3 Na1 3.422(5) .
P3 Rb3 3.915(4) .
P4 O36 1.503(5) .
P4 O8 1.523(5) .
P4 O20 1.535(6) .
P4 C6 1.844(7) .
P5 O37 1.500(5) .
P5 O5 1.526(6) .
P5 O26 1.549(6) .
P5 C11 1.830(7) .
P6 O4 1.512(5) .
P6 O38 1.528(6) .
P6 O30 1.536(5) .
P6 C11 1.834(7) .
P6 Na2 3.384(5) .
P6 Rb2 3.885(3) .
P7 O25 1.508(5) .
P7 O39 1.512(5) .
P7 O11 1.519(5) .
P7 C16 1.813(7) .
P7 Na1 3.444(5) .
P7 Rb3 3.872(4) .
P7 Rb4 3.909(6) 1_565
P8 O31 1.513(6) .
P8 O40 1.513(6) .
P8 O10 1.522(5) .
P8 C16 1.843(7) .
O1 Na1 2.471(7) .
O2 Na2 2.296(7) .
O2 Rb2 3.048(6) .
O4 Na2 2.245(7) .
O4 Rb2 3.119(6) .
O6 Rb1 2.839(8) .
O6 Rb5 3.384(9) .
O6 Rb2 3.518(10) .
O7 Na4 2.417(12) 2_574
O7 Rb1 3.060(7) 2_574
O7 Rb5 3.173(7) 2_574
O8 Na4 2.975(12) 2_574
O9 Na1 2.264(6) .
O9 Rb3 3.154(6) .
O11 Na1 2.310(7) .
O11 Rb3 3.174(6) .
O12 Na2 2.414(8) .
O14 Na1 2.380(7) .
O14 Rb3 2.882(7) .
O17 C1 1.481(7) .
O19 Na2 2.449(8) .
O19 Rb2 2.872(6) .
O22 C6 1.442(8) .
O23 Rb4 3.067(10) 1_565
O24 Na1 2.416(7) .
O24 Rb3 2.847(6) .
O25 Rb4 2.925(8) 1_565
O27 C11 1.465(7) .
O28 Na2 2.344(8) .
O28 Rb2 3.023(7) .
O32 C16 1.458(8) .
O34 Rb1 2.988(5) .
O35 Rb5 2.984(6) 2_574
O36 Na5 2.693(10) 1_465
O36 Rb5 3.607(7) 2_574
O37 Na3 2.548(8) .
O37 Rb5 3.495(6) .
O38 Rb5 2.792(7) .
O39 Rb1 2.977(6) 2_574
O40 Na6 2.552(14) 2_574
O40 Rb1 3.574(6) 2_574
C1 C2 1.520(10) .
C2 C3 1.538(10) .
C2 H2A 0.9900 .
C2 H2B 0.9900 .
C3 C4 1.488(13) .
C3 H3A 0.9900 .
C3 H3B 0.9900 .
C4 N5 1.472(11) .
C4 H4A 0.9900 .
C4 H4B 0.9900 .
N5 H5A 0.9100 .
N5 H5B 0.9100 .
N5 H5C 0.9100 .
C6 C7 1.520(9) .
C7 C8 1.558(10) .
C7 H7A 0.9900 .
C7 H7B 0.9900 .
C8 C9 1.532(10) .
C8 H8A 0.9900 .
C8 H8B 0.9900 .
C9 N10 1.483(11) .
C9 H9A 0.9900 .
C9 H9B 0.9900 .
N10 H10A 0.9100 .
N10 H10B 0.9100 .
N10 H10C 0.9100 .
C11 C12 1.513(10) .
C12 C13 1.522(12) .
C12 H12A 0.9900 .
C12 H12B 0.9900 .
C13 C14 1.544(10) .
C13 H13A 0.9900 .
C13 H13B 0.9900 .
C14 N15 1.487(11) .
C14 H14A 0.9900 .
C14 H14B 0.9900 .
N15 H15A 0.9100 .
N15 H15B 0.9100 .
N15 H15C 0.9100 .
C16 C17 1.553(10) .
C17 C18 1.497(11) .
C17 H17A 0.9900 .
C17 H17B 0.9900 .
C18 C19 1.486(11) .
C18 H18A 0.9900 .
C18 H18B 0.9900 .
C19 N20 1.481(12) .
C19 H19A 0.9900 .
C19 H19B 0.9900 .
N20 H20A 0.9100 .
N20 H20B 0.9100 .
N20 H20C 0.9100 .
Rb1 O39 2.977(6) 2_575
Rb1 O9W 2.988(10) .
Rb1 Na6 3.053(15) .
Rb1 O7 3.060(7) 2_575
Rb1 Na4 3.117(12) .
Rb1 O12W 3.383(17) .
Rb1 O5W 3.414(13) .
Rb1 O40 3.574(6) 2_575
Rb1 Rb5 4.467(6) .
Rb2 Na2 1.728(6) .
Rb2 O8W 3.053(12) .
Rb2 O1W 3.133(5) .
Rb3 Na1 1.701(6) .
Rb3 O1W 3.059(5) 2_574
Rb3 O8W 3.301(14) 2_574
Rb4 O2W 2.876(10) 3_645
Rb4 O25 2.925(8) 1_545
Rb4 O23 3.067(10) 1_545
Rb4 O13W 3.17(7) 2_664
Rb4 O5W 3.560(15) 2_564
Rb4 V5 3.878(7) 1_545
Rb4 P7 3.909(6) 1_545
Rb5 Na3 2.481(7) .
Rb5 Na4 2.525(11) .
Rb5 O35 2.984(6) 2_575
Rb5 O12W 3.035(13) .
Rb5 Na5 3.171(11) 2_665
Rb5 O7 3.173(7) 2_575
Rb5 O1W 3.209(6) .
Rb5 O11W 3.396(17) 2_675
Rb5 O36 3.607(7) 2_575
Na3 Na6 2.361(14) 4_566
Na3 Na5 2.423(11) 2_665
Na3 O12W 2.500(17) .
Na3 O13W 2.58(8) .
Na3 Na4 3.230(13) .
Na4 Na5 2.268(18) 2_665
Na4 O9W 2.277(19) .
Na4 O7 2.417(12) 2_575
Na4 O12W 2.613(17) .
Na4 O8 2.975(12) 2_575
Na4 V2B 3.273(17) 2_575
Na5 Na4 2.268(18) 2_664
Na5 Na3 2.423(11) 2_664
Na5 O36 2.693(10) 1_645
Na5 Na6 3.152(15) 3_645
Na5 Rb5 3.171(11) 2_664
Na6 Na3 2.361(14) 4_466
Na6 O40 2.552(14) 2_575
Na6 O5W 2.89(2) .
Na6 O13W 3.02(6) 4_466
Na6 Na5 3.152(15) 3_655
Na6 Rb5 4.709(14) 4_466
O1W Rb3 3.059(5) 2_575
O2W Rb4 2.876(11) 3_655
O5W Rb4 3.560(15) 2_565
O8W Rb3 3.301(14) 2_575
O11W Rb5 3.396(17) 2_674
O13W Na6 3.02(6) 4_566
O13W Rb4 3.17(7) 2_665
